data_2023368
loop_
_publ_author_name
'Brydson, Rowan K. H.'
'Gray, Morven L.'
'Kennedy, Alan R.'
'O'Hara, Benjamin C.'
'Reid, Michael W.'
'Ugbolue, Ifeka'

_publ_section_title
;
 On the deprotonation of chlorothiazide
;
_journal_coeditor_code QF3065
_journal_issue 2
_journal_name_full 'Acta Crystallographica Section C Structural Chemistry'
_journal_page_first 102
_journal_page_last 108
_journal_paper_doi 10.1107/S2053229625000701
_journal_volume 81
_journal_year 2025
_chemical_formula_iupac '[Na (C7 H5 Cl N3 O4 S2) (H2 O1)2], 0.5H2 O1'
_chemical_formula_moiety 'C7 H5 Cl N3 Na O4 S2, 2.5(H2 O1)'
_chemical_formula_sum 'C7 H10 Cl N3 Na O6.5 S2'
_chemical_formula_weight 362.74
_chemical_name_systematic
'Poly[[\m-aqua-aqua(\m~3~-6-chloro-1,1-dioxo-7-sulfamoyl-2<i>H</i>-1,2,4-benzothiadiazin-2-ido)sodium] hemihydrate]'
_space_group_crystal_system triclinic
_space_group_IT_number 2
_space_group_name_Hall '-P 1'
_space_group_name_H-M_alt 'P -1'
_atom_sites_solution_hydrogens mixed
_audit_creation_method SHELXL-2018/3
_cell_angle_alpha 83.013(6)
_cell_angle_beta 74.055(6)
_cell_angle_gamma 70.189(7)
_cell_formula_units_Z 2
_cell_length_a 8.3728(7)
_cell_length_b 9.0819(8)
_cell_length_c 9.6533(6)
_cell_measurement_reflns_used 9631
_cell_measurement_temperature 100(2)
_cell_measurement_theta_max 71.1410
_cell_measurement_theta_min 4.5690
_cell_volume 663.70(10)
_computing_cell_refinement
;
Crysalis PRO (Rigaku OD, 2019)
;
_computing_data_collection
;
Crysalis PRO (Rigaku OD, 2019)
;
_computing_data_reduction
;
Crysalis PRO (Rigaku OD, 2019)
;
_computing_molecular_graphics
;
Mercury (Macrae <i>et al.</i>, 2020)
;
_computing_publication_material
;
SHELXL in WinGX (Farrugia, 2012)
;
_computing_structure_refinement
;
SHELXL2018 (Sheldrick, 2015<i>b</i>)
;
_computing_structure_solution
;
SHELXT (Sheldrick, 2015<i>a</i>)
;
_diffrn_ambient_temperature 100(2)
_diffrn_measured_fraction_theta_full 0.982
_diffrn_measured_fraction_theta_max 0.966
_diffrn_measurement_device_type 'Rigaku Synergy-i'
_diffrn_measurement_method 'omega scans'
_diffrn_radiation_type CuK\a
_diffrn_radiation_wavelength 1.54184
_diffrn_reflns_av_R_equivalents 0.0454
_diffrn_reflns_av_unetI/netI 0.0231
_diffrn_reflns_limit_h_max 10
_diffrn_reflns_limit_h_min -10
_diffrn_reflns_limit_k_max 10
_diffrn_reflns_limit_k_min -11
_diffrn_reflns_limit_l_max 10
_diffrn_reflns_limit_l_min -11
_diffrn_reflns_number 10937
_diffrn_reflns_theta_full 70.000
_diffrn_reflns_theta_max 71.879
_diffrn_reflns_theta_min 5.801
_diffrn_source 'microsource tube'
_diffrn_standards_decay_% 0
_diffrn_standards_interval_count 0
_diffrn_standards_number 0
_exptl_absorpt_coefficient_mu 6.163
_exptl_absorpt_correction_T_max 1.00000
_exptl_absorpt_correction_T_min 0.58696
_exptl_absorpt_correction_type multi-scan
_exptl_absorpt_process_details
;
(CrysAlis PRO; Rigaku OD, 2019)
;
_exptl_crystal_colour colourless
_exptl_crystal_density_diffrn 1.815
_exptl_crystal_description 'slab cut from mass'
_exptl_crystal_F_000 370
_exptl_crystal_size_max 0.13
_exptl_crystal_size_mid 0.11
_exptl_crystal_size_min 0.05
_refine_diff_density_max 0.870
_refine_diff_density_min -0.453
_refine_ls_extinction_method none
_refine_ls_goodness_of_fit_ref 1.061
_refine_ls_hydrogen_treatment mixed
_refine_ls_matrix_type full
_refine_ls_number_parameters 210
_refine_ls_number_reflns 2522
_refine_ls_number_restraints 8
_refine_ls_restrained_S_all 1.060
_refine_ls_R_factor_all 0.0429
_refine_ls_R_factor_gt 0.0419
_refine_ls_shift/su_max 0.000
_refine_ls_shift/su_mean 0.000
_refine_ls_structure_factor_coef Fsqd
_refine_ls_weighting_details 'w=1/[\s^2^(Fo^2^)+(0.0768P)^2^+0.9303P] where P=(Fo^2^+2Fc^2^)/3'
_refine_ls_weighting_scheme calc
_refine_ls_wR_factor_gt 0.1189
_refine_ls_wR_factor_ref 0.1208
_reflns_number_gt 2427
_reflns_number_total 2522
_reflns_threshold_expression 'I > 2\s(I)'
_cod_data_source_file qf3065.cif
_cod_data_source_block NaCTZ
_cod_original_formula_sum 'C7 H10 Cl N3 Na O6.50 S2'
_cod_database_code 2023368
_shelx_space_group_comment
;
The symmetry employed for this shelxl refinement is uniquely defined
by the following loop, which should always be used as a source of
symmetry information in preference to the above space-group names.
They are only intended as comments.
;

loop_
_space_group_symop_operation_xyz
'x, y, z'
'-x, -y, -z'

loop_
_atom_site_type_symbol
_atom_site_label
_atom_site_fract_x
_atom_site_fract_y
_atom_site_fract_z
_atom_site_U_iso_or_equiv
_atom_site_adp_type
_atom_site_calc_flag
_atom_site_occupancy
_atom_site_disorder_assembly
_atom_site_disorder_group
Na Na1 0.51193(13) 0.31409(11) 0.96262(10) 0.0181(2) Uani d 1 . .
Cl Cl1 -0.21121(8) 1.00632(7) 0.44660(6) 0.01987(19) Uani d 1 . .
S S1 0.20461(8) 0.41614(7) 0.75673(6) 0.01702(19) Uani d 1 . .
S S2 -0.33213(7) 0.95212(7) 0.80244(6) 0.01555(19) Uani d 1 . .
O O1 0.2997(3) 0.4640(2) 0.8388(2) 0.0255(4) Uani d 1 . .
O O2 0.0816(3) 0.3409(2) 0.8458(2) 0.0275(5) Uani d 1 . .
O O3 -0.3553(2) 0.8628(2) 0.93696(19) 0.0187(4) Uani d 1 . .
O O4 -0.2981(2) 1.0975(2) 0.8019(2) 0.0212(4) Uani d 1 . .
O O1W 0.3229(2) 0.5162(2) 1.13402(19) 0.0193(4) Uani d 1 . .
H H1W 0.310(4) 0.517(4) 1.2268(13) 0.029 Uiso d 1 . .
H H2W 0.2147(19) 0.559(4) 1.127(3) 0.029 Uiso d 1 . .
O O2W 0.6943(3) 0.2247(2) 1.1313(3) 0.0303(5) Uani d 1 . .
H H3W 0.699(5) 0.309(3) 1.161(4) 0.045 Uiso d 1 . .
H H4W 0.804(2) 0.179(4) 1.087(4) 0.045 Uiso d 1 . .
O O3W 1.0038(7) 0.0570(6) 0.9401(6) 0.0455(12) Uani d 0.5 . .
H H5W 1.029387 0.151659 0.908877 0.068 Uiso d 0.5 . .
H H6W 1.055461 0.041235 0.843577 0.068 Uiso d 0.5 . .
N N1 0.3385(3) 0.3055(3) 0.6325(2) 0.0223(5) Uani d 1 . .
N N2 0.2754(3) 0.4861(3) 0.4312(2) 0.0228(5) Uani d 1 . .
N N3 -0.4954(3) 0.9832(3) 0.7372(3) 0.0212(5) Uani d 1 . .
C C1 0.3591(4) 0.3552(3) 0.4928(3) 0.0248(6) Uani d 1 . .
H H1 0.449735 0.283357 0.427239 0.030 Uiso calc 1 . .
C C2 0.1403(3) 0.5962(3) 0.5181(3) 0.0175(5) Uani d 1 . .
C C3 0.0902(3) 0.5811(3) 0.6693(3) 0.0157(5) Uani d 1 . .
C C4 -0.0516(3) 0.6927(3) 0.7517(3) 0.0164(5) Uani d 1 . .
H H4 -0.081828 0.679362 0.853710 0.020 Uiso calc 1 . .
C C5 -0.1487(3) 0.8226(3) 0.6863(3) 0.0153(5) Uani d 1 . .
C C6 -0.0982(3) 0.8418(3) 0.5352(3) 0.0159(5) Uani d 1 . .
C C7 0.0416(3) 0.7320(3) 0.4535(3) 0.0183(5) Uani d 1 . .
H H7 0.072603 0.747406 0.351726 0.022 Uiso calc 1 . .
H H1N -0.564(4) 0.925(4) 0.770(4) 0.033(10) Uiso d 1 . .
H H2N -0.538(5) 1.076(2) 0.700(4) 0.045(11) Uiso d 1 . .

loop_
_atom_site_aniso_label
_atom_site_aniso_U_11
_atom_site_aniso_U_22
_atom_site_aniso_U_33
_atom_site_aniso_U_12
_atom_site_aniso_U_13
_atom_site_aniso_U_23
Na1 0.0214(5) 0.0139(5) 0.0206(5) -0.0058(4) -0.0083(4) 0.0017(4)
Cl1 0.0238(3) 0.0144(3) 0.0211(3) -0.0043(2) -0.0096(2) 0.0043(2)
S1 0.0197(3) 0.0121(3) 0.0194(3) -0.0021(2) -0.0096(2) 0.0009(2)
S2 0.0164(3) 0.0115(3) 0.0177(3) -0.0030(2) -0.0042(2) -0.0006(2)
O1 0.0300(10) 0.0185(9) 0.0309(10) -0.0015(8) -0.0198(9) -0.0023(8)
O2 0.0266(10) 0.0222(10) 0.0315(11) -0.0076(8) -0.0091(8) 0.0105(8)
O3 0.0204(9) 0.0157(9) 0.0170(9) -0.0037(7) -0.0034(7) 0.0019(7)
O4 0.0244(10) 0.0141(9) 0.0245(9) -0.0074(7) -0.0027(8) -0.0026(7)
O1W 0.0225(9) 0.0181(9) 0.0178(9) -0.0074(7) -0.0053(7) 0.0008(7)
O2W 0.0353(12) 0.0223(10) 0.0420(12) -0.0144(9) -0.0214(10) 0.0090(9)
O3W 0.044(3) 0.034(3) 0.053(3) -0.015(2) 0.000(2) -0.002(2)
N1 0.0261(12) 0.0142(10) 0.0239(11) -0.0008(9) -0.0088(9) -0.0008(9)
N2 0.0249(12) 0.0207(11) 0.0194(11) -0.0029(9) -0.0049(9) -0.0028(9)
N3 0.0185(11) 0.0171(11) 0.0278(12) -0.0043(9) -0.0092(9) 0.0042(9)
C1 0.0228(14) 0.0222(14) 0.0266(14) -0.0019(11) -0.0064(11) -0.0050(11)
C2 0.0180(12) 0.0159(12) 0.0191(12) -0.0047(10) -0.0055(10) -0.0026(9)
C3 0.0168(12) 0.0131(11) 0.0176(12) -0.0034(9) -0.0070(9) 0.0006(9)
C4 0.0178(12) 0.0162(12) 0.0163(11) -0.0064(10) -0.0051(9) 0.0007(9)
C5 0.0159(12) 0.0123(11) 0.0182(12) -0.0048(9) -0.0046(9) -0.0008(9)
C6 0.0197(12) 0.0121(11) 0.0182(12) -0.0055(9) -0.0097(10) 0.0033(9)
C7 0.0219(13) 0.0179(12) 0.0159(12) -0.0069(10) -0.0060(10) 0.0012(9)

loop_
_atom_type_symbol
_atom_type_description
_atom_type_scat_dispersion_real
_atom_type_scat_dispersion_imag
_atom_type_scat_source
Na Na 0.1353 0.1239 'International Tables Vol C Tables 4.2.6.8 and 6.1.1.4'
Cl Cl 0.3639 0.7018 'International Tables Vol C Tables 4.2.6.8 and 6.1.1.4'
S S 0.3331 0.5567 'International Tables Vol C Tables 4.2.6.8 and 6.1.1.4'
O O 0.0492 0.0322 'International Tables Vol C Tables 4.2.6.8 and 6.1.1.4'
N N 0.0311 0.0180 'International Tables Vol C Tables 4.2.6.8 and 6.1.1.4'
C C 0.0181 0.0091 'International Tables Vol C Tables 4.2.6.8 and 6.1.1.4'
H H 0.0000 0.0000 'International Tables Vol C Tables 4.2.6.8 and 6.1.1.4'

loop_
_geom_angle_atom_site_label_1
_geom_angle_atom_site_label_2
_geom_angle_atom_site_label_3
_geom_angle_site_symmetry_1
_geom_angle_site_symmetry_3
_geom_angle
_geom_angle_publ_flag
O1W Na1 O1 2_667 . 89.08(8) ?
O1W Na1 O3 2_667 2_567 177.80(8) ?
O1 Na1 O3 . 2_567 93.09(8) ?
O1W Na1 O2W 2_667 . 86.14(7) ?
O1 Na1 O2W . . 163.79(9) ?
O3 Na1 O2W 2_567 . 91.86(7) ?
O1W Na1 O1W 2_667 . 87.34(7) ?
O1 Na1 O1W . . 77.79(7) ?
O3 Na1 O1W 2_567 . 93.45(7) ?
O2W Na1 O1W . . 86.51(8) ?
O1W Na1 O4 2_667 1_645 95.35(7) ?
O1 Na1 O4 . 1_645 104.61(7) ?
O3 Na1 O4 2_567 1_645 83.78(7) ?
O2W Na1 O4 . 1_645 91.27(8) ?
O1W Na1 O4 . 1_645 176.40(7) ?
O1W Na1 Na1 2_667 2_667 44.61(5) ?
O1 Na1 Na1 . 2_667 80.82(6) ?
O3 Na1 Na1 2_567 2_667 136.14(7) ?
O2W Na1 Na1 . 2_667 84.92(6) ?
O1W Na1 Na1 . 2_667 42.73(5) ?
O4 Na1 Na1 1_645 2_667 139.91(7) ?
O2 S1 O1 . . 113.07(12) ?
O2 S1 N1 . . 110.62(13) ?
O1 S1 N1 . . 109.82(12) ?
O2 S1 C3 . . 108.99(12) ?
O1 S1 C3 . . 108.63(11) ?
N1 S1 C3 . . 105.40(12) ?
O4 S2 O3 . . 118.27(11) ?
O4 S2 N3 . . 109.06(12) ?
O3 S2 N3 . . 109.68(12) ?
O4 S2 C5 . . 108.34(11) ?
O3 S2 C5 . . 103.78(11) ?
N3 S2 C5 . . 107.08(12) ?
S1 O1 Na1 . . 130.84(12) ?
S2 O3 Na1 . 2_567 134.86(11) ?
S2 O4 Na1 . 1_465 123.99(11) ?
Na1 O1W Na1 2_667 . 92.66(7) ?
Na1 O1W H1W 2_667 . 104(2) ?
Na1 O1W H1W . . 130(2) ?
Na1 O1W H2W 2_667 . 111(2) ?
Na1 O1W H2W . . 116(2) ?
H1W O1W H2W . . 101(2) ?
Na1 O2W H3W . . 105(3) ?
Na1 O2W H4W . . 111(3) ?
H3W O2W H4W . . 102(2) ?
O3W O3W H5W 2_757 . 143.5 ?
O3W O3W H6W 2_757 . 129.6 ?
H5W O3W H6W . . 77.9 ?
C1 N1 S1 . . 120.88(19) ?
C1 N2 C2 . . 118.2(2) ?
S2 N3 H1N . . 118(3) ?
S2 N3 H2N . . 118(3) ?
H1N N3 H2N . . 120(4) ?
N2 C1 N1 . . 131.4(3) ?
N2 C1 H1 . . 114.3 ?
N1 C1 H1 . . 114.3 ?
N2 C2 C3 . . 124.1(2) ?
N2 C2 C7 . . 119.0(2) ?
C3 C2 C7 . . 116.9(2) ?
C4 C3 C2 . . 121.8(2) ?
C4 C3 S1 . . 118.57(19) ?
C2 C3 S1 . . 119.58(19) ?
C5 C4 C3 . . 120.4(2) ?
C5 C4 H4 . . 119.8 ?
C3 C4 H4 . . 119.8 ?
C4 C5 C6 . . 118.7(2) ?
C4 C5 S2 . . 116.10(19) ?
C6 C5 S2 . . 125.19(19) ?
C7 C6 C5 . . 121.1(2) ?
C7 C6 Cl1 . . 117.98(19) ?
C5 C6 Cl1 . . 120.93(19) ?
C6 C7 C2 . . 121.1(2) ?
C6 C7 H7 . . 119.5 ?
C2 C7 H7 . . 119.5 ?

loop_
_geom_bond_atom_site_label_1
_geom_bond_atom_site_label_2
_geom_bond_site_symmetry_2
_geom_bond_distance
_geom_bond_publ_flag
Na1 O1W 2_667 2.355(2) ?
Na1 O1 . 2.360(2) ?
Na1 O3 2_567 2.365(2) ?
Na1 O2W . 2.418(2) ?
Na1 O1W . 2.438(2) ?
Na1 O4 1_645 2.464(2) ?
Na1 Na1 2_667 3.4671(19) ?
Cl1 C6 . 1.742(2) ?
S1 O2 . 1.454(2) ?
S1 O1 . 1.4546(19) ?
S1 N1 . 1.580(2) ?
S1 C3 . 1.743(2) ?
S2 O4 . 1.4412(19) ?
S2 O3 . 1.4470(18) ?
S2 N3 . 1.585(2) ?
S2 C5 . 1.775(2) ?
O1W H1W . 0.873(10) ?
O1W H2W . 0.874(10) ?
O2W H3W . 0.868(10) ?
O2W H4W . 0.874(10) ?
O3W O3W 2_757 1.459(10) ?
O3W H5W . 0.9497 ?
O3W H6W . 0.9188 ?
N1 C1 . 1.352(4) ?
N2 C1 . 1.323(4) ?
N2 C2 . 1.378(3) ?
N3 H1N . 0.880(10) ?
N3 H2N . 0.875(10) ?
C1 H1 . 0.9500 ?
C2 C3 . 1.407(4) ?
C2 C7 . 1.414(4) ?
C3 C4 . 1.390(4) ?
C4 C5 . 1.380(3) ?
C4 H4 . 0.9500 ?
C5 C6 . 1.410(3) ?
C6 C7 . 1.371(4) ?
C7 H7 . 0.9500 ?

loop_
_geom_hbond_atom_site_label_D
_geom_hbond_atom_site_label_H
_geom_hbond_atom_site_label_A
_geom_hbond_site_symmetry_A
_geom_hbond_distance_DH
_geom_hbond_distance_HA
_geom_hbond_distance_DA
_geom_hbond_angle_DHA
_geom_hbond_publ_flag
N3 H1N O2W 2_567 0.880(10) 2.017(12) 2.888(3) 170(4) yes
N3 H2N N1 1_465 0.875(10) 2.097(12) 2.969(3) 173(4) yes
O1W H1W N2 1_556 0.873(10) 1.914(12) 2.778(3) 171(3) yes
O1W H2W O2 2_567 0.874(10) 2.285(12) 3.148(3) 169(3) yes
O2W H3W O1 2_667 0.868(10) 2.065(18) 2.895(3) 160(4) yes
O2W H4W O3W . 0.874(10) 1.965(17) 2.797(6) 158(4) yes
O2W H4W O3W 2_757 0.874(10) 2.20(3) 2.915(6) 139(3) yes
O3W H5W O2 1_655 0.95 1.90 2.853(5) 179.7 yes
O3W H6W Cl1 2_666 0.92 2.76 3.683(5) 179.9 yes

loop_
_geom_torsion_atom_site_label_1
_geom_torsion_atom_site_label_2
_geom_torsion_atom_site_label_3
_geom_torsion_atom_site_label_4
_geom_torsion_site_symmetry_1
_geom_torsion_site_symmetry_2
_geom_torsion_site_symmetry_3
_geom_torsion_site_symmetry_4
_geom_torsion
_geom_torsion_publ_flag
O2 S1 O1 Na1 . . . . 67.61(19) ?
N1 S1 O1 Na1 . . . . -56.47(19) ?
C3 S1 O1 Na1 . . . . -171.27(15) ?
O4 S2 O3 Na1 . . . 2_567 151.47(14) ?
N3 S2 O3 Na1 . . . 2_567 25.59(19) ?
C5 S2 O3 Na1 . . . 2_567 -88.55(16) ?
O3 S2 O4 Na1 . . . 1_465 -55.18(16) ?
N3 S2 O4 Na1 . . . 1_465 71.01(15) ?
C5 S2 O4 Na1 . . . 1_465 -172.77(12) ?
O2 S1 N1 C1 . . . . 125.0(2) ?
O1 S1 N1 C1 . . . . -109.5(2) ?
C3 S1 N1 C1 . . . . 7.3(3) ?
C2 N2 C1 N1 . . . . -0.8(5) ?
S1 N1 C1 N2 . . . . -5.2(5) ?
C1 N2 C2 C3 . . . . 2.7(4) ?
C1 N2 C2 C7 . . . . -175.7(2) ?
N2 C2 C3 C4 . . . . -177.3(2) ?
C7 C2 C3 C4 . . . . 1.1(4) ?
N2 C2 C3 S1 . . . . 1.0(4) ?
C7 C2 C3 S1 . . . . 179.48(18) ?
O2 S1 C3 C4 . . . . 54.1(2) ?
O1 S1 C3 C4 . . . . -69.5(2) ?
N1 S1 C3 C4 . . . . 172.8(2) ?
O2 S1 C3 C2 . . . . -124.4(2) ?
O1 S1 C3 C2 . . . . 112.1(2) ?
N1 S1 C3 C2 . . . . -5.6(2) ?
C2 C3 C4 C5 . . . . 0.3(4) ?
S1 C3 C4 C5 . . . . -178.08(18) ?
C3 C4 C5 C6 . . . . -1.7(4) ?
C3 C4 C5 S2 . . . . 177.36(19) ?
O4 S2 C5 C4 . . . . 112.7(2) ?
O3 S2 C5 C4 . . . . -13.8(2) ?
N3 S2 C5 C4 . . . . -129.79(19) ?
O4 S2 C5 C6 . . . . -68.3(2) ?
O3 S2 C5 C6 . . . . 165.2(2) ?
N3 S2 C5 C6 . . . . 49.2(2) ?
C4 C5 C6 C7 . . . . 1.7(4) ?
S2 C5 C6 C7 . . . . -177.2(2) ?
C4 C5 C6 Cl1 . . . . -177.98(18) ?
S2 C5 C6 Cl1 . . . . 3.0(3) ?
C5 C6 C7 C2 . . . . -0.3(4) ?
Cl1 C6 C7 C2 . . . . 179.42(19) ?
N2 C2 C7 C6 . . . . 177.4(2) ?
C3 C2 C7 C6 . . . . -1.1(4) ?
